data_2015322
loop_
_publ_author_name
'Mart\'inez-Palau, Meritxell'
'Urp\'i, Lourdes'
'Solans, Xavier'
'Puiggal\'i, Jordi'

_publ_section_title
;
 Morpholine-2,5-dione
;
_journal_coeditor_code OB3002
_journal_issue 5
_journal_name_full 'Acta Crystallographica Section C'
_journal_page_first o262
_journal_page_last o264
_journal_paper_doi 10.1107/S0108270106010079
_journal_volume 62
_journal_year 2006
_chemical_formula_iupac 'C4 H5 N O3'
_chemical_formula_moiety 'C4 H5 N O3'
_chemical_formula_sum 'C4 H5 N O3'
_chemical_formula_weight 115.09
_chemical_melting_point .192E-190
_chemical_name_systematic
;
morpholine-2,5-dione
;
_space_group_IT_number 14
_symmetry_cell_setting monoclinic
_symmetry_space_group_name_Hall '-P 2yn'
_symmetry_space_group_name_H-M 'P 1 21/n 1'
_atom_sites_solution_hydrogens geom
_atom_sites_solution_primary direct
_atom_sites_solution_secondary difmap
_cell_angle_alpha 90.00
_cell_angle_beta 92.28(4)
_cell_angle_gamma 90.00
_cell_formula_units_Z 4
_cell_length_a 5.379(5)
_cell_length_b 9.218(2)
_cell_length_c 9.794(2)
_cell_measurement_reflns_used 25
_cell_measurement_temperature 293(2)
_cell_measurement_theta_max 22
_cell_measurement_theta_min 10
_cell_volume 485.2(5)
_computing_cell_refinement 'CAD-4 Software'
_computing_data_collection 'CAD-4 Software (Kiers, 1994)'
_computing_data_reduction 'WinGX-PC (Farrugia, 1999)'
_computing_molecular_graphics 'ORTEPII (Johnson, 1976) and PLATON (Spek, 2003)'
_computing_publication_material 'SHELXL97 and WinGX-PC'
_computing_structure_refinement 'SHELXL97 (Sheldrick, 1997)'
_computing_structure_solution 'SHELXS97 (Sheldrick, 1997)'
_diffrn_ambient_temperature 293(2)
_diffrn_measured_fraction_theta_full 0.999
_diffrn_measured_fraction_theta_max 0.999
_diffrn_measurement_device_type 'Enraf--Nonius CAD-4'
_diffrn_measurement_method \w
_diffrn_radiation_monochromator graphite
_diffrn_radiation_source 'fine-focus sealed tube'
_diffrn_radiation_type MoK\a
_diffrn_radiation_wavelength 0.71073
_diffrn_reflns_av_R_equivalents 0.0122
_diffrn_reflns_av_sigmaI/netI 0.0176
_diffrn_reflns_limit_h_max 7
_diffrn_reflns_limit_h_min -7
_diffrn_reflns_limit_k_max 12
_diffrn_reflns_limit_k_min 0
_diffrn_reflns_limit_l_max 13
_diffrn_reflns_limit_l_min 0
_diffrn_reflns_number 1471
_diffrn_reflns_theta_full 29.97
_diffrn_reflns_theta_max 29.97
_diffrn_reflns_theta_min 3.04
_diffrn_standards_decay_% 0
_diffrn_standards_interval_time 120
_diffrn_standards_number 1
_exptl_absorpt_coefficient_mu 0.137
_exptl_absorpt_correction_type none
_exptl_crystal_colour colourless
_exptl_crystal_density_diffrn 1.575
_exptl_crystal_density_method 'not measured'
_exptl_crystal_description needle
_exptl_crystal_F_000 240
_exptl_crystal_size_max 0.60
_exptl_crystal_size_mid 0.14
_exptl_crystal_size_min 0.10
_refine_diff_density_max 0.297
_refine_diff_density_min -0.245
_refine_ls_extinction_method none
_refine_ls_goodness_of_fit_ref 1.054
_refine_ls_hydrogen_treatment mixed
_refine_ls_matrix_type full
_refine_ls_number_parameters 79
_refine_ls_number_reflns 1406
_refine_ls_number_restraints 0
_refine_ls_restrained_S_all 1.054
_refine_ls_R_factor_all 0.0594
_refine_ls_R_factor_gt 0.0440
_refine_ls_shift/su_max 0.000
_refine_ls_shift/su_mean 0.000
_refine_ls_structure_factor_coef Fsqd
_refine_ls_weighting_details 'calc w=1/[\s^2^(Fo^2^)+(0.0732P)^2^+0.1054P] where P=(Fo^2^+2Fc^2^)/3'
_refine_ls_weighting_scheme calc
_refine_ls_wR_factor_gt 0.1187
_refine_ls_wR_factor_ref 0.1296
_reflns_number_gt 1139
_reflns_number_total 1406
_reflns_threshold_expression I>2\s(I)
_cod_data_source_file ob3002.cif
_cod_data_source_block I
_cod_database_code 2015322
_cod_database_fobs_code 2015322

loop_
_symmetry_equiv_pos_as_xyz
'x, y, z'
'-x+1/2, y+1/2, -z+1/2'
'-x, -y, -z'
'x-1/2, -y-1/2, z-1/2'

loop_
_atom_site_type_symbol
_atom_site_label
_atom_site_fract_x
_atom_site_fract_y
_atom_site_fract_z
_atom_site_U_iso_or_equiv
_atom_site_adp_type
_atom_site_calc_flag
_atom_site_refinement_flags
_atom_site_occupancy
O O1 0.15816(16) 0.81416(12) 0.32136(10) 0.0371(3) Uani d . 1
O O2 0.26093(19) 0.62421(13) 0.44628(12) 0.0440(3) Uani d . 1
O O5 -0.3407(2) 1.06943(12) 0.35065(11) 0.0451(3) Uani d . 1
N N4 -0.25311(19) 0.86708(12) 0.47476(12) 0.0322(3) Uani d . 1
H H4 -0.373(4) 0.887(2) 0.531(2) 0.054(5) Uiso d . 1
C C2 0.1074(2) 0.71558(14) 0.41619(13) 0.0301(3) Uani d . 1
C C3 -0.1398(2) 0.72367(15) 0.48259(15) 0.0354(3) Uani d . 1
H H31 -0.2525 0.6541 0.4389 0.051(4) Uiso calc R 1
H H32 -0.1172 0.6962 0.5779 0.051(4) Uiso calc R 1
C C5 -0.2249(2) 0.95467(14) 0.36962(13) 0.0300(3) Uani d . 1
C C6 -0.0382(3) 0.90722(17) 0.26778(14) 0.0393(3) Uani d . 1
H H61 -0.1263 0.8568 0.1936 0.057(4) Uiso calc R 1
H H62 0.0367 0.9931 0.2296 0.057(4) Uiso calc R 1

loop_
_atom_site_aniso_label
_atom_site_aniso_U_11
_atom_site_aniso_U_22
_atom_site_aniso_U_33
_atom_site_aniso_U_12
_atom_site_aniso_U_13
_atom_site_aniso_U_23
O1 0.0264(4) 0.0446(6) 0.0413(5) 0.0069(4) 0.0131(4) 0.0055(4)
O2 0.0336(5) 0.0463(6) 0.0523(6) 0.0157(4) 0.0061(4) 0.0023(5)
O5 0.0436(6) 0.0410(6) 0.0520(6) 0.0159(5) 0.0159(5) 0.0115(5)
N4 0.0257(5) 0.0331(6) 0.0388(6) 0.0068(4) 0.0128(4) 0.0036(4)
C2 0.0244(5) 0.0330(6) 0.0332(6) 0.0030(4) 0.0041(4) -0.0040(5)
C3 0.0269(6) 0.0319(6) 0.0482(8) 0.0051(5) 0.0130(5) 0.0069(5)
C5 0.0239(5) 0.0323(6) 0.0339(6) 0.0027(4) 0.0045(4) 0.0000(5)
C6 0.0392(7) 0.0460(8) 0.0336(6) 0.0138(6) 0.0120(5) 0.0065(6)

loop_
_atom_type_symbol
_atom_type_description
_atom_type_scat_dispersion_real
_atom_type_scat_dispersion_imag
_atom_type_scat_source
C C 0.0033 0.0016 'International Tables Vol C Tables 4.2.6.8 and 6.1.1.4'
H H 0.0000 0.0000 'International Tables Vol C Tables 4.2.6.8 and 6.1.1.4'
N N 0.0061 0.0033 'International Tables Vol C Tables 4.2.6.8 and 6.1.1.4'
O O 0.0106 0.0060 'International Tables Vol C Tables 4.2.6.8 and 6.1.1.4'

loop_
_geom_angle_atom_site_label_1
_geom_angle_atom_site_label_2
_geom_angle_atom_site_label_3
_geom_angle
C2 O1 C6 119.37(11)
C5 N4 C3 122.31(11)
C5 N4 H4 117.8(13)
C3 N4 H4 118.2(14)
O2 C2 O1 119.17(12)
O2 C2 C3 122.43(13)
O1 C2 C3 118.39(11)
O5 C5 N4 124.47(12)
O5 C5 C6 119.54(12)
N4 C5 C6 115.99(11)
N4 C3 C2 113.40(11)
N4 C3 H31 108.9
C2 C3 H31 108.9
N4 C3 H32 108.9
C2 C3 H32 108.9
H31 C3 H32 107.7
O1 C6 C5 115.39(11)
O1 C6 H61 108.4
C5 C6 H61 108.4
O1 C6 H62 108.4
C5 C6 H62 108.4
H61 C6 H62 107.5

loop_
_geom_bond_atom_site_label_1
_geom_bond_atom_site_label_2
_geom_bond_distance
O1 C2 1.3353(17)
O1 C6 1.4431(18)
N4 C5 1.3221(17)
N4 C3 1.4565(17)
N4 H4 0.88(2)
O2 C2 1.2079(17)
O5 C5 1.2380(16)
C2 C3 1.505(2)
C5 C6 1.5080(19)
C3 H31 0.9700
C3 H32 0.9700
C6 H61 0.9700
C6 H62 0.9700

loop_
_geom_hbond_atom_site_label_D
_geom_hbond_atom_site_label_H
_geom_hbond_atom_site_label_A
_geom_hbond_site_symmetry_A
_geom_hbond_distance_DH
_geom_hbond_distance_HA
_geom_hbond_distance_DA
_geom_hbond_angle_DHA
_geom_hbond_publ_flag
N4 H4 O5 3_476 0.88(2) 2.01(2) 2.888(2) 177(2) yes
C6 H61 O2 4_575 0.97 2.48 3.301(2) 142 yes
C6 H62 O2 2_555 0.97 2.40 3.297(2) 153 yes

loop_
_geom_torsion_atom_site_label_1
_geom_torsion_atom_site_label_2
_geom_torsion_atom_site_label_3
_geom_torsion_atom_site_label_4
_geom_torsion
_geom_torsion_publ_flag
C6 O1 C2 O2 169.25(13) no
C6 O1 C2 C3 -11.27(18) yes
C3 N4 C5 O5 170.93(13) no
C3 N4 C5 C6 -8.71(19) yes
C5 N4 C3 C2 33.13(19) yes
O2 C2 C3 N4 157.07(13) no
O1 C2 C3 N4 -22.40(18) yes
C2 O1 C6 C5 36.48(19) yes
O5 C5 C6 O1 154.23(14) no
N4 C5 C6 O1 -26.12(19) yes

loop_
_cod_related_entry_id
_cod_related_entry_database
_cod_related_entry_code
1 ChemSpider 1363139
